data_7000235
loop_
_publ_author_name
'Doma\'nska-Babul, Wioleta'
'Chojnacki, Jaroslaw'
'Matern, Eberhard'
'Pikies, Jerzy'

_publ_section_title
;
 Reactions of R2P--P(SiMe3)Li with [(R&#x2032;3P)2PtCl2]. A general and
 efficient entry to phosphanylphosphinidene complexes of platinum.
 Syntheses and structures of [(\h2-P&#xE001;PiPr2)Pt(p-Tol3P)2],
 [(\h2-P&#xE001;PtBu2)Pt(p-Tol3P)2],
 [{\h2-P&#xE001;P(NiPr2)2}Pt(p-Tol3P)2] and [{(Et2PhP)2Pt}2P2]
;
_journal_issue 1
_journal_name_full 'Dalton Transactions'
_journal_page_first 146
_journal_page_last 151
_journal_paper_doi 10.1039/b807811d
_journal_year 2009
_chemical_formula_moiety 'C54 H70 N2 P4 Pt, C7 H8'
_chemical_formula_sum 'C61 H78 N2 P4 Pt'
_chemical_formula_weight 1158.22
_chemical_name_systematic
;
?
;
_space_group_IT_number 14
_symmetry_cell_setting monoclinic
_symmetry_space_group_name_Hall '-P 2ybc'
_symmetry_space_group_name_H-M 'P 1 21/c 1'
_atom_sites_solution_hydrogens geom
_atom_sites_solution_primary direct
_atom_sites_solution_secondary difmap
_audit_conform_dict_location ftp://ftp.iucr.org/pub/cif_core.dic
_audit_conform_dict_name cif_core.dic
_audit_conform_dict_version 2.3
_audit_creation_date 2007-11-30T11:57:52-00:00
_audit_creation_method 'WinGX routine CIF_UPDATE'
_cell_angle_alpha 90
_cell_angle_beta 125.737(19)
_cell_angle_gamma 90
_cell_formula_units_Z 4
_cell_length_a 15.336(3)
_cell_length_b 24.002(5)
_cell_length_c 18.974(7)
_cell_measurement_reflns_used 14431
_cell_measurement_temperature 100(2)
_cell_measurement_theta_max 30
_cell_measurement_theta_min 2
_cell_volume 5669(3)
_computing_structure_refinement 'SHELXL-97 (Sheldrick, 1997)'
_diffrn_ambient_temperature 100(2)
_diffrn_measured_fraction_theta_full 0.999
_diffrn_measured_fraction_theta_max 0.999
_diffrn_measurement_device '\k geometry, 4 circle diffractometer'
_diffrn_measurement_device_type 'KM4 CCD'
_diffrn_measurement_method '\w--scans 0.75\%, 612 frames'
_diffrn_radiation_monochromator graphite
_diffrn_radiation_source 'Enhance (Mo) X-ray Source'
_diffrn_radiation_type MoK\a
_diffrn_radiation_wavelength 0.71073
_diffrn_reflns_av_R_equivalents 0.0396
_diffrn_reflns_av_unetI/netI 0.0296
_diffrn_reflns_limit_h_max 17
_diffrn_reflns_limit_h_min -19
_diffrn_reflns_limit_k_max 30
_diffrn_reflns_limit_k_min -31
_diffrn_reflns_limit_l_max 24
_diffrn_reflns_limit_l_min -24
_diffrn_reflns_number 41630
_diffrn_reflns_theta_full 27.5
_diffrn_reflns_theta_max 27.5
_diffrn_reflns_theta_min 2.74
_exptl_absorpt_coefficient_mu 2.627
_exptl_absorpt_correction_T_max 0.614
_exptl_absorpt_correction_T_min 0.53879
_exptl_absorpt_correction_type numerical
_exptl_absorpt_process_details
; CrysAlis RED, Oxford Diffraction Ltd.,
Version 1.171.29.9 (release 23-03-2006 CrysAlis171 .NET)
(compiled Mar 23 2006,23:39:28)
Analytical numeric absorption correction using a multifaceted crystal
model based on expressions derived by R.C. Clark & J.S. Reid.
(Clark, R. C. & Reid, J. S. (1995). Acta Cryst. A51, 887-897)
;
_exptl_crystal_colour orange
_exptl_crystal_density_diffrn 1.357
_exptl_crystal_density_method 'not measured'
_exptl_crystal_description cube
_exptl_crystal_F_000 2384
_exptl_crystal_size_max 0.28
_exptl_crystal_size_mid 0.26
_exptl_crystal_size_min 0.21
_refine_diff_density_max 3.245
_refine_diff_density_min -0.937
_refine_diff_density_rms 0.128
_refine_ls_extinction_method none
_refine_ls_goodness_of_fit_ref 1.107
_refine_ls_hydrogen_treatment constr
_refine_ls_matrix_type full
_refine_ls_number_parameters 622
_refine_ls_number_reflns 13012
_refine_ls_number_restraints 12
_refine_ls_restrained_S_all 1.107
_refine_ls_R_factor_all 0.0396
_refine_ls_R_factor_gt 0.0346
_refine_ls_shift/su_max 0.01
_refine_ls_shift/su_mean 0
_refine_ls_structure_factor_coef Fsqd
_refine_ls_weighting_details 'calc w=1/[\s^2^(Fo^2^)+(0.0229P)^2^+19.0456P] where P=(Fo^2^+2Fc^2^)/3'
_refine_ls_weighting_scheme calc
_refine_ls_wR_factor_gt 0.0734
_refine_ls_wR_factor_ref 0.0752
_reflns_number_gt 12026
_reflns_number_total 13012
_reflns_threshold_expression >2sigma(I)
_cod_data_source_file b807811d.txt
_cod_data_source_block compound_13
_cod_original_sg_symbol_H-M 'P 21/c'
_cod_database_code 7000235

loop_
_symmetry_equiv_pos_as_xyz
'x, y, z'
'-x, y+1/2, -z+1/2'
'-x, -y, -z'
'x, -y-1/2, z-1/2'

loop_
_atom_site_label
_atom_site_type_symbol
_atom_site_fract_x
_atom_site_fract_y
_atom_site_fract_z
_atom_site_U_iso_or_equiv
_atom_site_adp_type
_atom_site_occupancy
_atom_site_symmetry_multiplicity
_atom_site_calc_flag
_atom_site_refinement_flags
_atom_site_disorder_assembly
_atom_site_disorder_group
N1 N 0.2838(2) 0.30765(10) 0.49684(16) 0.0136(5) Uani 1 1 d . . .
N2 N 0.3490(2) 0.27117(11) 0.40443(17) 0.0169(5) Uani 1 1 d . . .
P1 P 0.23504(6) 0.27763(3) 0.39844(5) 0.01331(14) Uani 1 1 d . . .
P2 P 0.12042(6) 0.21580(3) 0.34588(5) 0.01623(15) Uani 1 1 d . . .
P3 P -0.10662(6) 0.28134(3) 0.18132(5) 0.01356(14) Uani 1 1 d . . .
P4 P 0.06385(6) 0.39325(3) 0.22771(5) 0.01359(14) Uani 1 1 d . . .
Pt1 Pt 0.071788(8) 0.306162(4) 0.278794(7) 0.01181(4) Uani 1 1 d . . .
C1 C 0.1452(3) 0.31613(16) 0.5295(2) 0.0254(7) Uani 1 1 d . . .
H1A H 0.119 0.2798 0.5011 0.038 Uiso 1 1 calc R . .
H1B H 0.0841 0.3395 0.5141 0.038 Uiso 1 1 calc R . .
H1C H 0.1926 0.311 0.5926 0.038 Uiso 1 1 calc R . .
C2 C 0.2077(3) 0.34440(14) 0.4992(2) 0.0186(6) Uani 1 1 d . . .
H2 H 0.1524 0.3555 0.4375 0.022 Uiso 1 1 calc R . .
C3 C 0.2583(3) 0.39906(14) 0.5486(2) 0.0241(7) Uani 1 1 d . . .
H3A H 0.2977 0.3923 0.6111 0.036 Uiso 1 1 calc R . .
H3B H 0.2016 0.4266 0.5303 0.036 Uiso 1 1 calc R . .
H3C H 0.3078 0.4132 0.536 0.036 Uiso 1 1 calc R . .
C4 C 0.3249(3) 0.22206(15) 0.5916(2) 0.0236(7) Uani 1 1 d . . .
H4A H 0.2891 0.2331 0.6186 0.035 Uiso 1 1 calc R . .
H4B H 0.3851 0.1972 0.631 0.035 Uiso 1 1 calc R . .
H4C H 0.2736 0.2026 0.5369 0.035 Uiso 1 1 calc R . .
C5 C 0.3669(3) 0.27397(14) 0.5735(2) 0.0207(6) Uani 1 1 d . . .
H5 H 0.4156 0.2597 0.5587 0.025 Uiso 1 1 calc R . .
C6 C 0.4381(3) 0.30862(15) 0.6552(2) 0.0254(7) Uani 1 1 d . . .
H6A H 0.4641 0.3414 0.6418 0.038 Uiso 1 1 calc R . .
H6B H 0.4995 0.2862 0.6997 0.038 Uiso 1 1 calc R . .
H6C H 0.3967 0.3207 0.6769 0.038 Uiso 1 1 calc R . .
C7 C 0.3036(3) 0.20646(16) 0.2823(2) 0.0298(8) Uani 1 1 d . . .
H7A H 0.2332 0.1965 0.2685 0.045 Uiso 1 1 calc R . .
H7B H 0.3325 0.1748 0.2695 0.045 Uiso 1 1 calc R . .
H7C H 0.2958 0.2386 0.2471 0.045 Uiso 1 1 calc R . .
C8 C 0.3800(3) 0.22128(14) 0.3782(2) 0.0233(7) Uani 1 1 d . . .
H8 H 0.4503 0.2304 0.3887 0.028 Uiso 1 1 calc R . .
C9 C 0.4012(3) 0.17184(15) 0.4357(3) 0.0296(8) Uani 1 1 d . . .
H9A H 0.4605 0.1806 0.4958 0.044 Uiso 1 1 calc R . .
H9B H 0.4202 0.1394 0.4159 0.044 Uiso 1 1 calc R . .
H9C H 0.3364 0.1635 0.4327 0.044 Uiso 1 1 calc R . .
C10 C 0.3837(3) 0.34004(16) 0.3229(2) 0.0284(8) Uani 1 1 d . . .
H10A H 0.4199 0.3132 0.3092 0.043 Uiso 1 1 calc R . .
H10B H 0.4128 0.3774 0.3283 0.043 Uiso 1 1 calc R . .
H10C H 0.3064 0.3399 0.2764 0.043 Uiso 1 1 calc R . .
C11 C 0.4022(2) 0.32368(15) 0.4090(2) 0.0200(6) Uani 1 1 d . . .
H11 H 0.3693 0.3538 0.4228 0.024 Uiso 1 1 calc R . .
C12 C 0.5219(3) 0.32353(17) 0.4823(3) 0.0299(8) Uani 1 1 d . . .
H12A H 0.5322 0.3164 0.5376 0.045 Uiso 1 1 calc R . .
H12B H 0.5529 0.3598 0.4848 0.045 Uiso 1 1 calc R . .
H12C H 0.5575 0.2943 0.4717 0.045 Uiso 1 1 calc R . .
C13 C -0.1797(2) 0.28296(13) 0.2312(2) 0.0147(6) Uani 1 1 d . . .
C14 C -0.1227(2) 0.28487(14) 0.3209(2) 0.0185(6) Uani 1 1 d . . .
H14 H -0.0468 0.2807 0.356 0.022 Uiso 1 1 calc R . .
C15 C -0.1751(3) 0.29284(14) 0.3606(2) 0.0208(6) Uani 1 1 d . . .
H15 H -0.1344 0.2935 0.4222 0.025 Uiso 1 1 calc R . .
C16 C -0.2863(3) 0.29980(14) 0.3110(2) 0.0204(6) Uani 1 1 d . . .
C17 C -0.3437(3) 0.29570(15) 0.2209(2) 0.0237(7) Uani 1 1 d . . .
H17 H -0.4198 0.2989 0.186 0.028 Uiso 1 1 calc R . .
C18 C -0.2925(3) 0.28703(15) 0.1810(2) 0.0207(6) Uani 1 1 d . . .
H18 H -0.3337 0.2838 0.1196 0.025 Uiso 1 1 calc R . .
C19 C -0.3436(3) 0.31136(16) 0.3526(3) 0.0282(8) Uani 1 1 d . . .
H19A H -0.3945 0.3421 0.322 0.042 Uiso 1 1 calc R . .
H19B H -0.2909 0.3216 0.4136 0.042 Uiso 1 1 calc R . .
H19C H -0.3825 0.2779 0.3493 0.042 Uiso 1 1 calc R . .
C20 C -0.1996(2) 0.32061(13) 0.08048(19) 0.0148(6) Uani 1 1 d . . .
C21 C -0.2493(2) 0.36944(14) 0.0817(2) 0.0183(6) Uani 1 1 d . . .
H21 H -0.2329 0.3829 0.1353 0.022 Uiso 1 1 calc R . .
C22 C -0.3220(3) 0.39827(14) 0.0056(2) 0.0203(6) Uani 1 1 d . . .
H22 H -0.3547 0.4312 0.0078 0.024 Uiso 1 1 calc R . .
C23 C -0.3476(3) 0.37974(14) -0.0741(2) 0.0198(6) Uani 1 1 d . . .
C24 C -0.2948(3) 0.33273(14) -0.0747(2) 0.0213(6) Uani 1 1 d . . .
H24 H -0.3085 0.3204 -0.1279 0.026 Uiso 1 1 calc R . .
C25 C -0.2225(3) 0.30363(13) 0.0012(2) 0.0179(6) Uani 1 1 d . . .
H25 H -0.1879 0.2715 -0.0011 0.022 Uiso 1 1 calc R . .
C26 C -0.4300(3) 0.41025(15) -0.1570(2) 0.0276(7) Uani 1 1 d . . .
H26A H -0.4191 0.4014 -0.2017 0.041 Uiso 1 1 calc R . .
H26B H -0.4221 0.4505 -0.1461 0.041 Uiso 1 1 calc R . .
H26C H -0.5023 0.3987 -0.1768 0.041 Uiso 1 1 calc R . .
C27 C -0.1212(2) 0.21055(13) 0.14054(19) 0.0150(6) Uani 1 1 d . . .
C28 C -0.0537(3) 0.19329(13) 0.1174(2) 0.0191(6) Uani 1 1 d . . .
H28 H 0.0002 0.2178 0.1257 0.023 Uiso 1 1 calc R . .
C29 C -0.0651(3) 0.14063(14) 0.0826(2) 0.0214(7) Uani 1 1 d . . .
H29 H -0.0208 0.1302 0.065 0.026 Uiso 1 1 calc R . .
C30 C -0.1406(3) 0.10276(14) 0.0730(2) 0.0212(6) Uani 1 1 d . . .
C31 C -0.2049(3) 0.11958(14) 0.0989(2) 0.0217(7) Uani 1 1 d . . .
H31 H -0.2555 0.0942 0.0944 0.026 Uiso 1 1 calc R . .
C32 C -0.1966(2) 0.17261(14) 0.1312(2) 0.0179(6) Uani 1 1 d . . .
H32 H -0.2425 0.1833 0.1471 0.021 Uiso 1 1 calc R . .
C33 C -0.1518(3) 0.04532(16) 0.0360(3) 0.0310(8) Uani 1 1 d . . .
H33A H -0.1148 0.0182 0.0834 0.047 Uiso 1 1 calc R . .
H33B H -0.1199 0.045 0.0039 0.047 Uiso 1 1 calc R . .
H33C H -0.2281 0.0356 -0.0033 0.047 Uiso 1 1 calc R . .
C34 C 0.0082(2) 0.39089(13) 0.11213(19) 0.0150(6) Uani 1 1 d . . .
C35 C -0.0662(3) 0.42830(13) 0.0499(2) 0.0182(6) Uani 1 1 d . . .
H35 H -0.0938 0.4572 0.0659 0.022 Uiso 1 1 calc R . .
C36 C -0.1004(3) 0.42369(14) -0.0358(2) 0.0208(6) Uani 1 1 d . . .
H36 H -0.1512 0.4497 -0.0776 0.025 Uiso 1 1 calc R . .
C37 C -0.0618(3) 0.38184(14) -0.0619(2) 0.0203(6) Uani 1 1 d . . .
C38 C 0.0134(3) 0.34484(15) 0.0006(2) 0.0224(7) Uani 1 1 d . . .
H38 H 0.042 0.3165 -0.0154 0.027 Uiso 1 1 calc R . .
C39 C 0.0475(3) 0.34871(13) 0.0862(2) 0.0183(6) Uani 1 1 d . . .
H39 H 0.098 0.3225 0.1278 0.022 Uiso 1 1 calc R . .
C40 C -0.1037(3) 0.37527(17) -0.1561(2) 0.0305(8) Uani 1 1 d . . .
H40A H -0.1571 0.3453 -0.1826 0.046 Uiso 1 1 calc R . .
H40B H -0.0441 0.3661 -0.1596 0.046 Uiso 1 1 calc R . .
H40C H -0.1372 0.4102 -0.1872 0.046 Uiso 1 1 calc R . .
C41 C 0.1842(2) 0.43613(13) 0.2697(2) 0.0160(6) Uani 1 1 d . . .
C42 C 0.2103(3) 0.45954(15) 0.2172(2) 0.0227(7) Uani 1 1 d . . .
H42 H 0.1688 0.4506 0.1571 0.027 Uiso 1 1 calc R . .
C43 C 0.2969(3) 0.49584(16) 0.2521(2) 0.0280(8) Uani 1 1 d . . .
H43 H 0.3146 0.5108 0.2156 0.034 Uiso 1 1 calc R . .
C44 C 0.3579(3) 0.51070(16) 0.3394(2) 0.0282(8) Uani 1 1 d . . .
C45 C 0.3319(3) 0.48698(15) 0.3917(2) 0.0259(7) Uani 1 1 d . . .
H45 H 0.373 0.4963 0.4516 0.031 Uiso 1 1 calc R . .
C46 C 0.2468(3) 0.44980(14) 0.3579(2) 0.0213(7) Uani 1 1 d . . .
H46 H 0.2312 0.4336 0.395 0.026 Uiso 1 1 calc R . .
C47 C 0.4471(4) 0.5531(2) 0.3746(3) 0.0488(12) Uani 1 1 d . . .
H47A H 0.4809 0.5589 0.4366 0.073 Uiso 1 1 calc R . .
H47B H 0.4173 0.5884 0.3435 0.073 Uiso 1 1 calc R . .
H47C H 0.5009 0.5394 0.3664 0.073 Uiso 1 1 calc R . .
C48 C -0.0136(2) 0.44426(13) 0.2420(2) 0.0162(6) Uani 1 1 d . . .
C49 C -0.0216(3) 0.50062(14) 0.2186(2) 0.0230(7) Uani 1 1 d . . .
H49 H 0.0125 0.5133 0.1929 0.028 Uiso 1 1 calc R . .
C50 C -0.0790(3) 0.53765(14) 0.2330(2) 0.0265(7) Uani 1 1 d . . .
H50 H -0.0835 0.5756 0.2169 0.032 Uiso 1 1 calc R . .
C51 C -0.1303(3) 0.52072(16) 0.2703(3) 0.0290(8) Uani 1 1 d . . .
C52 C -0.1198(3) 0.46551(16) 0.2958(2) 0.0270(7) Uani 1 1 d . . .
H52 H -0.1527 0.4534 0.3228 0.032 Uiso 1 1 calc R . .
C53 C -0.0615(3) 0.42745(15) 0.2826(2) 0.0206(6) Uani 1 1 d . . .
H53 H -0.0545 0.39 0.3012 0.025 Uiso 1 1 calc R . .
C54 C -0.1954(4) 0.5614(2) 0.2835(4) 0.0492(12) Uani 1 1 d . . .
H54A H -0.1662 0.5991 0.2916 0.074 Uiso 1 1 calc R . .
H54B H -0.1915 0.5506 0.3351 0.074 Uiso 1 1 calc R . .
H54C H -0.2704 0.5609 0.2325 0.074 Uiso 1 1 calc R . .
C55 C 0.4609(5) 0.4477(3) 0.0677(5) 0.0512(19) Uiso 0.703(8) 1 d PD A 1
H55 H 0.4481 0.4524 0.0127 0.061 Uiso 0.703(8) 1 calc PR A 1
C56 C 0.5649(6) 0.4518(5) 0.1428(5) 0.049(2) Uiso 0.703(8) 1 d PD A 1
H56 H 0.6228 0.458 0.1385 0.058 Uiso 0.703(8) 1 calc PR A 1
C57 C 0.5853(5) 0.4470(3) 0.2235(4) 0.0394(15) Uiso 0.703(8) 1 d PD A 1
H57 H 0.656 0.4516 0.2748 0.047 Uiso 0.703(8) 1 calc PR A 1
C58 C 0.5001(4) 0.4354(3) 0.2285(4) 0.0397(15) Uiso 0.703(8) 1 d PD A 1
H58 H 0.5129 0.4316 0.2836 0.048 Uiso 0.703(8) 1 calc PR A 1
C59 C 0.3965(5) 0.4294(3) 0.1535(4) 0.0408(16) Uiso 0.703(8) 1 d PD A 1
H59 H 0.3392 0.4201 0.1574 0.049 Uiso 0.703(8) 1 calc PR A 1
C60 C 0.3764(6) 0.4369(3) 0.0723(5) 0.047(2) Uiso 0.703(8) 1 d PD A 1
C61 C 0.2623(8) 0.4330(4) -0.0067(7) 0.077(3) Uiso 0.703(8) 1 d P A 1
H61A H 0.215 0.4249 0.011 0.115 Uiso 0.703(8) 1 calc PR A 1
H61B H 0.2562 0.4031 -0.0445 0.115 Uiso 0.703(8) 1 calc PR A 1
H61C H 0.2411 0.4684 -0.0383 0.115 Uiso 0.703(8) 1 calc PR A 1
C55A C 0.3699(9) 0.4498(6) 0.0112(8) 0.036(3) Uiso 0.297(8) 1 d PD A 2
H55A H 0.3125 0.4545 -0.0483 0.043 Uiso 0.297(8) 1 calc PR A 2
C56A C 0.4748(8) 0.4608(6) 0.0382(8) 0.036(3) Uiso 0.297(8) 1 d PD A 2
H56A H 0.488 0.4711 -0.0031 0.043 Uiso 0.297(8) 1 calc PR A 2
C57A C 0.5590(12) 0.4567(8) 0.1250(9) 0.034(4) Uiso 0.297(8) 1 d PD A 2
H57A H 0.6294 0.4674 0.1446 0.041 Uiso 0.297(8) 1 calc PR A 2
C58A C 0.5398(11) 0.4367(7) 0.1835(11) 0.046(4) Uiso 0.297(8) 1 d PD A 2
H58A H 0.5978 0.4298 0.2422 0.055 Uiso 0.297(8) 1 calc PR A 2
C59A C 0.4337(9) 0.4270(6) 0.1546(7) 0.036(3) Uiso 0.297(8) 1 d PD A 2
H59A H 0.4211 0.4165 0.1962 0.043 Uiso 0.297(8) 1 calc PR A 2
C60A C 0.3464(9) 0.4319(5) 0.0691(6) 0.016(3) Uiso 0.297(8) 1 d PD A 2
C61A C 0.2325(11) 0.4206(7) 0.0296(10) 0.038(3) Uiso 0.297(8) 1 d P A 2
H61D H 0.1902 0.4279 -0.0329 0.057 Uiso 0.297(8) 1 calc PR A 2
H61E H 0.2076 0.4447 0.0561 0.057 Uiso 0.297(8) 1 calc PR A 2
H61F H 0.2238 0.3815 0.0393 0.057 Uiso 0.297(8) 1 calc PR A 2

loop_
_atom_site_aniso_label
_atom_site_aniso_U_11
_atom_site_aniso_U_22
_atom_site_aniso_U_33
_atom_site_aniso_U_23
_atom_site_aniso_U_13
_atom_site_aniso_U_12
N1 0.0140(11) 0.0144(13) 0.0110(11) 0.0014(9) 0.0065(10) 0.0003(9)
N2 0.0143(12) 0.0146(13) 0.0211(13) -0.0011(10) 0.0099(11) -0.0004(10)
P1 0.0119(3) 0.0126(4) 0.0128(3) 0.0007(3) 0.0057(3) 0.0001(3)
P2 0.0156(3) 0.0125(4) 0.0170(4) 0.0021(3) 0.0074(3) -0.0013(3)
P3 0.0125(3) 0.0140(4) 0.0126(3) 0.0000(3) 0.0065(3) -0.0001(3)
P4 0.0147(3) 0.0118(4) 0.0140(3) 0.0012(3) 0.0083(3) 0.0006(3)
Pt1 0.01143(6) 0.01153(6) 0.01175(6) 0.00101(4) 0.00636(4) 0.00001(4)
C1 0.0248(16) 0.035(2) 0.0220(17) -0.0009(14) 0.0167(14) -0.0011(14)
C2 0.0190(14) 0.0227(17) 0.0154(14) 0.0009(12) 0.0106(12) 0.0017(12)
C3 0.0333(18) 0.0183(16) 0.0225(16) 0.0011(13) 0.0173(15) 0.0057(14)
C4 0.0247(16) 0.0222(17) 0.0203(16) 0.0041(13) 0.0112(14) 0.0022(13)
C5 0.0186(14) 0.0205(16) 0.0173(15) 0.0032(12) 0.0072(13) 0.0013(12)
C6 0.0200(16) 0.0291(19) 0.0165(16) 0.0018(13) 0.0047(13) -0.0004(13)
C7 0.042(2) 0.0270(19) 0.0297(19) -0.0049(15) 0.0266(18) 0.0005(16)
C8 0.0244(16) 0.0192(17) 0.0284(18) -0.0032(14) 0.0166(15) 0.0027(13)
C9 0.037(2) 0.0198(18) 0.039(2) 0.0040(15) 0.0258(18) 0.0080(15)
C10 0.0308(18) 0.0273(19) 0.0297(19) 0.0092(15) 0.0192(16) 0.0040(15)
C11 0.0141(14) 0.0247(17) 0.0242(16) -0.0032(13) 0.0129(13) -0.0031(12)
C12 0.0180(16) 0.036(2) 0.033(2) 0.0004(16) 0.0137(15) -0.0046(15)
C13 0.0152(13) 0.0122(14) 0.0187(14) 0.0003(11) 0.0109(12) -0.0010(11)
C14 0.0156(14) 0.0210(16) 0.0200(15) -0.0006(12) 0.0111(13) -0.0006(12)
C15 0.0247(16) 0.0231(17) 0.0196(15) 0.0041(13) 0.0157(14) 0.0021(13)
C16 0.0244(16) 0.0198(16) 0.0266(17) 0.0023(13) 0.0202(14) 0.0018(13)
C17 0.0166(15) 0.0292(18) 0.0281(18) 0.0034(14) 0.0147(14) 0.0017(13)
C18 0.0165(14) 0.0272(18) 0.0169(15) 0.0002(13) 0.0089(13) 0.0000(13)
C19 0.0296(18) 0.034(2) 0.034(2) 0.0063(16) 0.0260(17) 0.0065(15)
C20 0.0116(12) 0.0171(15) 0.0148(14) 0.0006(11) 0.0072(11) -0.0014(11)
C21 0.0161(14) 0.0218(16) 0.0142(14) -0.0015(12) 0.0073(12) -0.0008(12)
C22 0.0188(15) 0.0165(16) 0.0217(16) 0.0001(12) 0.0096(13) 0.0030(12)
C23 0.0192(15) 0.0177(16) 0.0167(15) 0.0034(12) 0.0073(12) -0.0021(12)
C24 0.0261(16) 0.0206(16) 0.0148(14) -0.0002(12) 0.0106(13) -0.0020(13)
C25 0.0192(14) 0.0182(16) 0.0169(15) -0.0008(12) 0.0109(13) 0.0005(12)
C26 0.0286(17) 0.0229(18) 0.0220(17) 0.0049(14) 0.0095(15) 0.0017(14)
C27 0.0129(13) 0.0152(15) 0.0133(13) 0.0025(11) 0.0056(11) 0.0025(11)
C28 0.0207(15) 0.0179(16) 0.0220(16) 0.0001(12) 0.0144(13) -0.0021(12)
C29 0.0267(16) 0.0202(16) 0.0218(16) -0.0009(13) 0.0167(14) 0.0019(13)
C30 0.0257(16) 0.0157(16) 0.0170(15) 0.0003(12) 0.0095(13) 0.0026(13)
C31 0.0199(15) 0.0193(16) 0.0228(16) -0.0013(13) 0.0107(13) -0.0041(12)
C32 0.0152(13) 0.0213(16) 0.0169(14) -0.0016(12) 0.0092(12) -0.0016(12)
C33 0.039(2) 0.0208(18) 0.033(2) -0.0067(15) 0.0214(18) -0.0023(15)
C34 0.0164(13) 0.0149(14) 0.0142(14) 0.0004(11) 0.0091(12) -0.0025(11)
C35 0.0212(15) 0.0147(15) 0.0190(15) 0.0010(12) 0.0119(13) 0.0040(12)
C36 0.0248(16) 0.0175(16) 0.0182(15) 0.0053(12) 0.0115(13) 0.0046(13)
C37 0.0255(16) 0.0209(17) 0.0170(15) -0.0002(12) 0.0139(13) 0.0001(13)
C38 0.0268(16) 0.0219(17) 0.0231(16) -0.0009(13) 0.0173(14) 0.0034(13)
C39 0.0197(14) 0.0154(15) 0.0192(15) 0.0038(12) 0.0110(13) 0.0044(12)
C40 0.044(2) 0.029(2) 0.0194(17) -0.0001(14) 0.0192(16) 0.0058(16)
C41 0.0173(14) 0.0124(14) 0.0160(14) 0.0012(11) 0.0084(12) 0.0003(11)
C42 0.0215(15) 0.0239(17) 0.0185(15) 0.0041(13) 0.0094(13) -0.0025(13)
C43 0.0238(16) 0.0274(19) 0.0274(18) 0.0099(15) 0.0119(15) -0.0053(14)
C44 0.0214(16) 0.0228(18) 0.0293(18) 0.0046(14) 0.0086(14) -0.0061(14)
C45 0.0245(16) 0.0234(18) 0.0200(16) -0.0040(13) 0.0074(14) -0.0061(14)
C46 0.0225(15) 0.0180(16) 0.0229(16) 0.0019(13) 0.0129(14) 0.0003(12)
C47 0.041(2) 0.048(3) 0.038(2) 0.002(2) 0.011(2) -0.026(2)
C48 0.0187(14) 0.0121(14) 0.0161(14) -0.0038(11) 0.0092(12) -0.0002(11)
C49 0.0273(17) 0.0190(16) 0.0199(16) -0.0005(13) 0.0123(14) 0.0012(13)
C50 0.0332(18) 0.0082(15) 0.0319(19) 0.0010(13) 0.0156(16) 0.0043(13)
C51 0.0264(17) 0.0237(18) 0.0328(19) -0.0091(15) 0.0150(16) 0.0061(14)
C52 0.0275(17) 0.031(2) 0.0277(18) -0.0069(15) 0.0191(15) -0.0004(15)
C53 0.0208(15) 0.0219(17) 0.0196(15) -0.0025(13) 0.0121(13) -0.0001(13)
C54 0.050(3) 0.041(3) 0.065(3) -0.012(2) 0.038(3) 0.011(2)

loop_
_atom_type_symbol
_atom_type_description
_atom_type_scat_dispersion_real
_atom_type_scat_dispersion_imag
_atom_type_scat_source
C C 0.0033 0.0016 'International Tables Vol C Tables 4.2.6.8 and 6.1.1.4'
N N 0.0061 0.0033 'International Tables Vol C Tables 4.2.6.8 and 6.1.1.4'
P P 0.1023 0.0942 'International Tables Vol C Tables 4.2.6.8 and 6.1.1.4'
Pt Pt -1.7033 8.3905 'International Tables Vol C Tables 4.2.6.8 and 6.1.1.4'
H H 0 0 'International Tables Vol C Tables 4.2.6.8 and 6.1.1.4'

loop_
_geom_angle_atom_site_label_1
_geom_angle_atom_site_label_2
_geom_angle_atom_site_label_3
_geom_angle
_geom_angle_site_symmetry_1
_geom_angle_site_symmetry_3
_geom_angle_publ_flag
P1 Pt1 P2 51.97(3) . . ?
P1 Pt1 P3 144.37(3) . . ?
P3 Pt1 P2 92.71(3) . . ?
P4 Pt1 P1 116.86(3) . . ?
P4 Pt1 P3 98.74(3) . . ?
P4 Pt1 P2 167.71(3) . . ?
C2 N1 C5 122.1(2) . . ?
C2 N1 P1 115.6(2) . . ?
C5 N1 P1 114.5(2) . . ?
C11 N2 C8 115.9(3) . . ?
C11 N2 P1 116.1(2) . . ?
C8 N2 P1 125.1(2) . . ?
N2 P1 N1 100.92(13) . . ?
N2 P1 P2 121.53(10) . . ?
N1 P1 P2 122.46(10) . . ?
N2 P1 Pt1 125.61(10) . . ?
N1 P1 Pt1 118.87(9) . . ?
P2 P1 Pt1 66.79(4) . . ?
P1 P2 Pt1 61.24(4) . . ?
C27 P3 C13 106.05(14) . . ?
C27 P3 C20 101.95(14) . . ?
C13 P3 C20 100.84(14) . . ?
C27 P3 Pt1 111.93(10) . . ?
C13 P3 Pt1 112.00(10) . . ?
C20 P3 Pt1 122.36(10) . . ?
C34 P4 C48 108.00(14) . . ?
C34 P4 C41 100.62(14) . . ?
C48 P4 C41 97.76(14) . . ?
C34 P4 Pt1 110.66(10) . . ?
C48 P4 Pt1 115.34(11) . . ?
C41 P4 Pt1 122.59(10) . . ?
C2 C1 H1A 109.5 . . ?
C2 C1 H1B 109.5 . . ?
H1A C1 H1B 109.5 . . ?
C2 C1 H1C 109.5 . . ?
H1A C1 H1C 109.5 . . ?
H1B C1 H1C 109.5 . . ?
N1 C2 C3 113.6(3) . . ?
N1 C2 C1 115.0(3) . . ?
C3 C2 C1 110.6(3) . . ?
N1 C2 H2 105.5 . . ?
C3 C2 H2 105.5 . . ?
C1 C2 H2 105.5 . . ?
C2 C3 H3A 109.5 . . ?
C2 C3 H3B 109.5 . . ?
H3A C3 H3B 109.5 . . ?
C2 C3 H3C 109.5 . . ?
H3A C3 H3C 109.5 . . ?
H3B C3 H3C 109.5 . . ?
C5 C4 H4A 109.5 . . ?
C5 C4 H4B 109.5 . . ?
H4A C4 H4B 109.5 . . ?
C5 C4 H4C 109.5 . . ?
H4A C4 H4C 109.5 . . ?
H4B C4 H4C 109.5 . . ?
N1 C5 C6 113.2(3) . . ?
N1 C5 C4 115.3(3) . . ?
C6 C5 C4 111.3(3) . . ?
N1 C5 H5 105.3 . . ?
C6 C5 H5 105.3 . . ?
C4 C5 H5 105.3 . . ?
C5 C6 H6A 109.5 . . ?
C5 C6 H6B 109.5 . . ?
H6A C6 H6B 109.5 . . ?
C5 C6 H6C 109.5 . . ?
H6A C6 H6C 109.5 . . ?
H6B C6 H6C 109.5 . . ?
C8 C7 H7A 109.5 . . ?
C8 C7 H7B 109.5 . . ?
H7A C7 H7B 109.5 . . ?
C8 C7 H7C 109.5 . . ?
H7A C7 H7C 109.5 . . ?
H7B C7 H7C 109.5 . . ?
N2 C8 C9 111.6(3) . . ?
N2 C8 C7 114.6(3) . . ?
C9 C8 C7 111.7(3) . . ?
N2 C8 H8 106 . . ?
C9 C8 H8 106 . . ?
C7 C8 H8 106 . . ?
C8 C9 H9A 109.5 . . ?
C8 C9 H9B 109.5 . . ?
H9A C9 H9B 109.5 . . ?
C8 C9 H9C 109.5 . . ?
H9A C9 H9C 109.5 . . ?
H9B C9 H9C 109.5 . . ?
C11 C10 H10A 109.5 . . ?
C11 C10 H10B 109.5 . . ?
H10A C10 H10B 109.5 . . ?
C11 C10 H10C 109.5 . . ?
H10A C10 H10C 109.5 . . ?
H10B C10 H10C 109.5 . . ?
N2 C11 C12 112.4(3) . . ?
N2 C11 C10 113.8(3) . . ?
C12 C11 C10 110.4(3) . . ?
N2 C11 H11 106.6 . . ?
C12 C11 H11 106.6 . . ?
C10 C11 H11 106.6 . . ?
C11 C12 H12A 109.5 . . ?
C11 C12 H12B 109.5 . . ?
H12A C12 H12B 109.5 . . ?
C11 C12 H12C 109.5 . . ?
H12A C12 H12C 109.5 . . ?
H12B C12 H12C 109.5 . . ?
C14 C13 C18 118.2(3) . . ?
C14 C13 P3 119.6(2) . . ?
C18 C13 P3 122.0(2) . . ?
C13 C14 C15 121.1(3) . . ?
C13 C14 H14 119.5 . . ?
C15 C14 H14 119.5 . . ?
C16 C15 C14 120.9(3) . . ?
C16 C15 H15 119.5 . . ?
C14 C15 H15 119.5 . . ?
C15 C16 C17 117.8(3) . . ?
C15 C16 C19 121.6(3) . . ?
C17 C16 C19 120.6(3) . . ?
C18 C17 C16 121.7(3) . . ?
C18 C17 H17 119.1 . . ?
C16 C17 H17 119.1 . . ?
C17 C18 C13 120.2(3) . . ?
C17 C18 H18 119.9 . . ?
C13 C18 H18 119.9 . . ?
C16 C19 H19A 109.5 . . ?
C16 C19 H19B 109.5 . . ?
H19A C19 H19B 109.5 . . ?
C16 C19 H19C 109.5 . . ?
H19A C19 H19C 109.5 . . ?
H19B C19 H19C 109.5 . . ?
C25 C20 C21 117.8(3) . . ?
C25 C20 P3 121.7(2) . . ?
C21 C20 P3 120.5(2) . . ?
C22 C21 C20 120.8(3) . . ?
C22 C21 H21 119.6 . . ?
C20 C21 H21 119.6 . . ?
C21 C22 C23 121.1(3) . . ?
C21 C22 H22 119.5 . . ?
C23 C22 H22 119.5 . . ?
C24 C23 C22 118.0(3) . . ?
C24 C23 C26 121.4(3) . . ?
C22 C23 C26 120.6(3) . . ?
C25 C24 C23 121.0(3) . . ?
C25 C24 H24 119.5 . . ?
C23 C24 H24 119.5 . . ?
C24 C25 C20 121.2(3) . . ?
C24 C25 H25 119.4 . . ?
C20 C25 H25 119.4 . . ?
C23 C26 H26A 109.5 . . ?
C23 C26 H26B 109.5 . . ?
H26A C26 H26B 109.5 . . ?
C23 C26 H26C 109.5 . . ?
H26A C26 H26C 109.5 . . ?
H26B C26 H26C 109.5 . . ?
C32 C27 C28 118.3(3) . . ?
C32 C27 P3 123.2(2) . . ?
C28 C27 P3 118.5(2) . . ?
C29 C28 C27 120.5(3) . . ?
C29 C28 H28 119.8 . . ?
C27 C28 H28 119.8 . . ?
C28 C29 C30 121.2(3) . . ?
C28 C29 H29 119.4 . . ?
C30 C29 H29 119.4 . . ?
C31 C30 C29 117.9(3) . . ?
C31 C30 C33 121.0(3) . . ?
C29 C30 C33 121.1(3) . . ?
C32 C31 C30 121.3(3) . . ?
C32 C31 H31 119.4 . . ?
C30 C31 H31 119.4 . . ?
C31 C32 C27 120.7(3) . . ?
C31 C32 H32 119.6 . . ?
C27 C32 H32 119.6 . . ?
C30 C33 H33A 109.5 . . ?
C30 C33 H33B 109.5 . . ?
H33A C33 H33B 109.5 . . ?
C30 C33 H33C 109.5 . . ?
H33A C33 H33C 109.5 . . ?
H33B C33 H33C 109.5 . . ?
C35 C34 C39 118.4(3) . . ?
C35 C34 P4 125.1(2) . . ?
C39 C34 P4 116.5(2) . . ?
C34 C35 C36 120.3(3) . . ?
C34 C35 H35 119.9 . . ?
C36 C35 H35 119.9 . . ?
C35 C36 C37 121.5(3) . . ?
C35 C36 H36 119.2 . . ?
C37 C36 H36 119.2 . . ?
C38 C37 C36 118.1(3) . . ?
C38 C37 C40 120.6(3) . . ?
C36 C37 C40 121.2(3) . . ?
C39 C38 C37 120.9(3) . . ?
C39 C38 H38 119.6 . . ?
C37 C38 H38 119.6 . . ?
C38 C39 C34 120.8(3) . . ?
C38 C39 H39 119.6 . . ?
C34 C39 H39 119.6 . . ?
C37 C40 H40A 109.5 . . ?
C37 C40 H40B 109.5 . . ?
H40A C40 H40B 109.5 . . ?
C37 C40 H40C 109.5 . . ?
H40A C40 H40C 109.5 . . ?
H40B C40 H40C 109.5 . . ?
C42 C41 C46 118.6(3) . . ?
C42 C41 P4 123.5(2) . . ?
C46 C41 P4 117.7(2) . . ?
C43 C42 C41 120.4(3) . . ?
C43 C42 H42 119.8 . . ?
C41 C42 H42 119.8 . . ?
C42 C43 C44 121.3(3) . . ?
C42 C43 H43 119.4 . . ?
C44 C43 H43 119.4 . . ?
C45 C44 C43 118.1(3) . . ?
C45 C44 C47 121.6(4) . . ?
C43 C44 C47 120.3(4) . . ?
C44 C45 C46 121.1(3) . . ?
C44 C45 H45 119.4 . . ?
C46 C45 H45 119.4 . . ?
C45 C46 C41 120.5(3) . . ?
C45 C46 H46 119.8 . . ?
C41 C46 H46 119.8 . . ?
C44 C47 H47A 109.5 . . ?
C44 C47 H47B 109.5 . . ?
H47A C47 H47B 109.5 . . ?
C44 C47 H47C 109.5 . . ?
H47A C47 H47C 109.5 . . ?
H47B C47 H47C 109.5 . . ?
C53 C48 C49 118.4(3) . . ?
C53 C48 P4 118.9(2) . . ?
C49 C48 P4 122.6(2) . . ?
C50 C49 C48 120.2(3) . . ?
C50 C49 H49 119.9 . . ?
C48 C49 H49 119.9 . . ?
C49 C50 C51 121.7(3) . . ?
C49 C50 H50 119.1 . . ?
C51 C50 H50 119.1 . . ?
C52 C51 C50 118.2(3) . . ?
C52 C51 C54 120.6(4) . . ?
C50 C51 C54 121.2(4) . . ?
C51 C52 C53 121.1(3) . . ?
C51 C52 H52 119.4 . . ?
C53 C52 H52 119.4 . . ?
C48 C53 C52 120.4(3) . . ?
C48 C53 H53 119.8 . . ?
C52 C53 H53 119.8 . . ?
C51 C54 H54A 109.5 . . ?
C51 C54 H54B 109.5 . . ?
H54A C54 H54B 109.5 . . ?
C51 C54 H54C 109.5 . . ?
H54A C54 H54C 109.5 . . ?
H54B C54 H54C 109.5 . . ?
C60 C55 C56 120.6(7) . . ?
C60 C55 H55 119.7 . . ?
C56 C55 H55 119.7 . . ?
C57 C56 C55 120.9(8) . . ?
C57 C56 H56 119.6 . . ?
C55 C56 H56 119.6 . . ?
C56 C57 C58 118.7(7) . . ?
C56 C57 H57 120.7 . . ?
C58 C57 H57 120.7 . . ?
C59 C58 C57 120.6(6) . . ?
C59 C58 H58 119.7 . . ?
C57 C58 H58 119.7 . . ?
C58 C59 C60 120.0(7) . . ?
C58 C59 H59 120 . . ?
C60 C59 H59 120 . . ?
C55 C60 C59 119.1(7) . . ?
C55 C60 C61 122.8(7) . . ?
C59 C60 C61 118.1(7) . . ?
C60 C61 H61A 109.5 . . ?
C60 C61 H61B 109.5 . . ?
H61A C61 H61B 109.5 . . ?
C60 C61 H61C 109.5 . . ?
H61A C61 H61C 109.5 . . ?
H61B C61 H61C 109.5 . . ?
C56A C55A C60A 122.4(12) . . ?
C56A C55A H55A 118.8 . . ?
C60A C55A H55A 118.8 . . ?
C57A C56A C55A 119.9(13) . . ?
C57A C56A H56A 120.1 . . ?
C55A C56A H56A 120.1 . . ?
C56A C57A C58A 119.4(14) . . ?
C56A C57A H57A 120.3 . . ?
C58A C57A H57A 120.3 . . ?
C57A C58A C59A 119.0(14) . . ?
C57A C58A H58A 120.5 . . ?
C59A C58A H58A 120.5 . . ?
C60A C59A C58A 123.6(14) . . ?
C60A C59A H59A 118.2 . . ?
C58A C59A H59A 118.2 . . ?
C59A C60A C55A 115.5(12) . . ?
C59A C60A C61A 129.2(11) . . ?
C55A C60A C61A 115.4(10) . . ?
C60A C61A H61D 109.5 . . ?
C60A C61A H61E 109.5 . . ?
H61D C61A H61E 109.5 . . ?
C60A C61A H61F 109.5 . . ?
H61D C61A H61F 109.5 . . ?
H61E C61A H61F 109.5 . . ?

loop_
_geom_bond_atom_site_label_1
_geom_bond_atom_site_label_2
_geom_bond_distance
_geom_bond_site_symmetry_2
_geom_bond_publ_flag
P1 Pt1 2.2916(11) . ?
P2 Pt1 2.4024(9) . ?
P3 Pt1 2.3131(10) . ?
P4 Pt1 2.2773(9) . ?
P1 P2 2.0590(12) . ?
N1 C2 1.484(4) . ?
N1 C5 1.493(4) . ?
N1 P1 1.713(3) . ?
N2 C11 1.477(4) . ?
N2 C8 1.478(4) . ?
N2 P1 1.691(3) . ?
P3 C27 1.826(3) . ?
P3 C13 1.842(3) . ?
P3 C20 1.843(3) . ?
P4 C34 1.831(3) . ?
P4 C48 1.834(3) . ?
P4 C41 1.839(3) . ?
C1 C2 1.534(4) . ?
C1 H1A 0.98 . ?
C1 H1B 0.98 . ?
C1 H1C 0.98 . ?
C2 C3 1.534(5) . ?
C2 H2 1 . ?
C3 H3A 0.98 . ?
C3 H3B 0.98 . ?
C3 H3C 0.98 . ?
C4 C5 1.530(5) . ?
C4 H4A 0.98 . ?
C4 H4B 0.98 . ?
C4 H4C 0.98 . ?
C5 C6 1.520(5) . ?
C5 H5 1 . ?
C6 H6A 0.98 . ?
C6 H6B 0.98 . ?
C6 H6C 0.98 . ?
C7 C8 1.524(5) . ?
C7 H7A 0.98 . ?
C7 H7B 0.98 . ?
C7 H7C 0.98 . ?
C8 C9 1.513(5) . ?
C8 H8 1 . ?
C9 H9A 0.98 . ?
C9 H9B 0.98 . ?
C9 H9C 0.98 . ?
C10 C11 1.536(5) . ?
C10 H10A 0.98 . ?
C10 H10B 0.98 . ?
C10 H10C 0.98 . ?
C11 C12 1.523(5) . ?
C11 H11 1 . ?
C12 H12A 0.98 . ?
C12 H12B 0.98 . ?
C12 H12C 0.98 . ?
C13 C14 1.389(4) . ?
C13 C18 1.408(4) . ?
C14 C15 1.399(4) . ?
C14 H14 0.95 . ?
C15 C16 1.396(5) . ?
C15 H15 0.95 . ?
C16 C17 1.396(5) . ?
C16 C19 1.511(4) . ?
C17 C18 1.389(5) . ?
C17 H17 0.95 . ?
C18 H18 0.95 . ?
C19 H19A 0.98 . ?
C19 H19B 0.98 . ?
C19 H19C 0.98 . ?
C20 C25 1.392(4) . ?
C20 C21 1.405(4) . ?
C21 C22 1.388(4) . ?
C21 H21 0.95 . ?
C22 C23 1.395(5) . ?
C22 H22 0.95 . ?
C23 C24 1.393(5) . ?
C23 C26 1.511(4) . ?
C24 C25 1.388(4) . ?
C24 H24 0.95 . ?
C25 H25 0.95 . ?
C26 H26A 0.98 . ?
C26 H26B 0.98 . ?
C26 H26C 0.98 . ?
C27 C32 1.399(4) . ?
C27 C28 1.402(4) . ?
C28 C29 1.389(5) . ?
C28 H28 0.95 . ?
C29 C30 1.397(5) . ?
C29 H29 0.95 . ?
C30 C31 1.396(5) . ?
C30 C33 1.510(5) . ?
C31 C32 1.385(5) . ?
C31 H31 0.95 . ?
C32 H32 0.95 . ?
C33 H33A 0.98 . ?
C33 H33B 0.98 . ?
C33 H33C 0.98 . ?
C34 C35 1.388(4) . ?
C34 C39 1.406(4) . ?
C35 C36 1.392(4) . ?
C35 H35 0.95 . ?
C36 C37 1.394(5) . ?
C36 H36 0.95 . ?
C37 C38 1.389(5) . ?
C37 C40 1.514(5) . ?
C38 C39 1.388(5) . ?
C38 H38 0.95 . ?
C39 H39 0.95 . ?
C40 H40A 0.98 . ?
C40 H40B 0.98 . ?
C40 H40C 0.98 . ?
C41 C42 1.392(4) . ?
C41 C46 1.397(4) . ?
C42 C43 1.390(5) . ?
C42 H42 0.95 . ?
C43 C44 1.391(5) . ?
C43 H43 0.95 . ?
C44 C45 1.390(5) . ?
C44 C47 1.511(5) . ?
C45 C46 1.390(5) . ?
C45 H45 0.95 . ?
C46 H46 0.95 . ?
C47 H47A 0.98 . ?
C47 H47B 0.98 . ?
C47 H47C 0.98 . ?
C48 C53 1.398(4) . ?
C48 C49 1.407(5) . ?
C49 C50 1.386(5) . ?
C49 H49 0.95 . ?
C50 C51 1.391(6) . ?
C50 H50 0.95 . ?
C51 C52 1.388(6) . ?
C51 C54 1.519(5) . ?
C52 C53 1.399(5) . ?
C52 H52 0.95 . ?
C53 H53 0.95 . ?
C54 H54A 0.98 . ?
C54 H54B 0.98 . ?
C54 H54C 0.98 . ?
C55 C60 1.374(8) . ?
C55 C56 1.389(8) . ?
C55 H55 0.95 . ?
C56 C57 1.377(8) . ?
C56 H56 0.95 . ?
C57 C58 1.392(7) . ?
C57 H57 0.95 . ?
C58 C59 1.389(7) . ?
C58 H58 0.95 . ?
C59 C60 1.394(7) . ?
C59 H59 0.95 . ?
C60 C61 1.502(12) . ?
C61 H61A 0.98 . ?
C61 H61B 0.98 . ?
C61 H61C 0.98 . ?
C55A C56A 1.399(9) . ?
C55A C60A 1.407(9) . ?
C55A H55A 0.95 . ?
C56A C57A 1.380(9) . ?
C56A H56A 0.95 . ?
C57A C58A 1.388(9) . ?
C57A H57A 0.95 . ?
C58A C59A 1.401(9) . ?
C58A H58A 0.95 . ?
C59A C60A 1.379(9) . ?
C59A H59A 0.95 . ?
C60A C61A 1.469(18) . ?
C61A H61D 0.98 . ?
C61A H61E 0.98 . ?
C61A H61F 0.98 . ?
